data_7160686
loop_
_publ_author_name
'Shi, Haoliang'
'Zhu, Yifei'
'Zhang, Yongqiang'

_publ_section_title
;
 F<sub>5</sub>PhSeSePhF<sub>5</sub> as a novel and versatile
 photosensitive reagent for the low-energy green light-induced
 seleno-Michael addition reaction.
;
_journal_issue 36
_journal_name_full 'Organic &amp; biomolecular chemistry'
_journal_page_first 8176
_journal_page_last 8180
_journal_paper_doi 10.1039/d5ob01135c
_journal_volume 23
_journal_year 2025
_chemical_formula_moiety 'C12 F10 Se2'
_chemical_formula_sum 'C12 F10 Se2'
_chemical_formula_weight 492.04
_space_group_crystal_system orthorhombic
_space_group_IT_number 19
_space_group_name_Hall 'P 2ac 2ab'
_space_group_name_H-M_alt 'P 21 21 21'
_atom_sites_solution_primary dual
_audit_creation_date 2025-03-19
_audit_creation_method
;
Olex2 1.5
(compiled 2025.03.04 svn.red2d20d0 for OlexSys, GUI svn.r7188)
;
_audit_update_record
;
2025-03-20 deposited with the CCDC.	2025-08-18 downloaded from the CCDC.
;
_cell_angle_alpha 90
_cell_angle_beta 90
_cell_angle_gamma 90
_cell_formula_units_Z 4
_cell_length_a 5.7599(3)
_cell_length_b 9.4957(5)
_cell_length_c 25.7505(13)
_cell_measurement_reflns_used 9877
_cell_measurement_temperature 299.00
_cell_measurement_theta_max 68.251
_cell_measurement_theta_min 4.964
_cell_volume 1408.41(13)
_computing_cell_refinement 'SAINT V8.40B (?, 2016)'
_computing_data_reduction 'SAINT V8.40B (?, 2016)'
_computing_molecular_graphics 'Olex2 1.5 (Dolomanov et al., 2009)'
_computing_publication_material 'Olex2 1.5 (Dolomanov et al., 2009)'
_computing_structure_refinement 'SHELXL 2018/3 (Sheldrick, 2015)'
_computing_structure_solution 'SHELXT 2018/2 (Sheldrick, 2018)'
_diffrn_ambient_temperature 299.00
_diffrn_detector 'CCD area detector'
_diffrn_detector_area_resol_mean 5.6
_diffrn_detector_type 'Bruker SMART CCD 6000 area detector'
_diffrn_measured_fraction_theta_full 0.999
_diffrn_measured_fraction_theta_max 0.999
_diffrn_measurement_device 'three-circle diffractometer'
_diffrn_measurement_device_type 'Bruker SMART CCD 6000 area detector'
_diffrn_measurement_method '\w scans'
_diffrn_radiation_monochromator graphite
_diffrn_radiation_probe x-ray
_diffrn_radiation_type CuK\a
_diffrn_radiation_wavelength 1.54178
_diffrn_reflns_av_R_equivalents 0.0552
_diffrn_reflns_av_unetI/netI 0.0317
_diffrn_reflns_Laue_measured_fraction_full 0.999
_diffrn_reflns_Laue_measured_fraction_max 0.999
_diffrn_reflns_limit_h_max 6
_diffrn_reflns_limit_h_min -5
_diffrn_reflns_limit_k_max 11
_diffrn_reflns_limit_k_min -11
_diffrn_reflns_limit_l_max 30
_diffrn_reflns_limit_l_min -30
_diffrn_reflns_number 19971
_diffrn_reflns_point_group_measured_fraction_full 0.996
_diffrn_reflns_point_group_measured_fraction_max 0.995
_diffrn_reflns_theta_full 67.679
_diffrn_reflns_theta_max 68.204
_diffrn_reflns_theta_min 4.964
_diffrn_source 'sealed X-ray tube'
_diffrn_source_current 1.2
_diffrn_source_power 0.06
_diffrn_source_target Mo
_diffrn_source_voltage 50.0
_exptl_absorpt_coefficient_mu 7.685
_exptl_absorpt_correction_T_max 0.7531
_exptl_absorpt_correction_T_min 0.2758
_exptl_absorpt_correction_type multi-scan
_exptl_absorpt_process_details
;
SADABS-2016/2 (Bruker,2016/2) was used for absorption correction.
wR2(int) was 0.1545 before and 0.0754 after correction.
The Ratio of minimum to maximum transmission is 0.3662.
The \l/2 correction factor is Not present.
;
_exptl_crystal_colour yellow
_exptl_crystal_colour_primary yellow
_exptl_crystal_density_diffrn 2.321
_exptl_crystal_description block
_exptl_crystal_F_000 920
_exptl_crystal_size_max 0.22
_exptl_crystal_size_mid 0.18
_exptl_crystal_size_min 0.08
_refine_diff_density_max 0.397
_refine_diff_density_min -0.341
_refine_diff_density_rms 0.063
_refine_ls_abs_structure_details
;
 Flack x determined using 964 quotients [(I+)-(I-)]/[(I+)+(I-)]
 (Parsons, Flack and Wagner, Acta Cryst. B69 (2013) 249-259).
;
_refine_ls_abs_structure_Flack 0.050(12)
_refine_ls_extinction_coef 0.0035(3)
_refine_ls_extinction_expression Fc^*^=kFc[1+0.001xFc^2^\l^3^/sin(2\q)]^-1/4^
_refine_ls_extinction_method 'SHELXL-2018/3 (Sheldrick 2018)'
_refine_ls_goodness_of_fit_ref 1.116
_refine_ls_hydrogen_treatment undef
_refine_ls_matrix_type full
_refine_ls_number_parameters 218
_refine_ls_number_reflns 2553
_refine_ls_number_restraints 0
_refine_ls_restrained_S_all 1.116
_refine_ls_R_factor_all 0.0292
_refine_ls_R_factor_gt 0.0288
_refine_ls_shift/su_max 0.000
_refine_ls_shift/su_mean 0.000
_refine_ls_structure_factor_coef Fsqd
_refine_ls_weighting_details 'w=1/[\s^2^(Fo^2^)+(0.0258P)^2^+0.7628P] where P=(Fo^2^+2Fc^2^)/3'
_refine_ls_weighting_scheme calc
_refine_ls_wR_factor_gt 0.0692
_refine_ls_wR_factor_ref 0.0695
_reflns_Friedel_coverage 0.679
_reflns_Friedel_fraction_full 0.992
_reflns_Friedel_fraction_max 0.990
_reflns_number_gt 2514
_reflns_number_total 2553
_reflns_threshold_expression 'I > 2\s(I)'
_cod_data_source_file d5ob01135c2.cif
_cod_data_source_block y20210103_1a_0m
_cod_depositor_comments 'Adding full bibliography for 7160686.cif.'
_cod_database_code 7160686
_shelx_shelxl_version_number 2018/3
_shelx_space_group_comment
;
The symmetry employed for this shelxl refinement is uniquely defined
by the following loop, which should always be used as a source of
symmetry information in preference to the above space-group names.
They are only intended as comments.
;
_shelx_estimated_absorpt_t_max 0.578
_shelx_estimated_absorpt_t_min 0.283
_olex2_refinement_description
;
;
_olex2_submission_special_instructions 'No special instructions were received'

loop_
_space_group_symop_operation_xyz
'x, y, z'
'-x+1/2, -y, z+1/2'
'-x, y+1/2, -z+1/2'
'x+1/2, -y+1/2, -z'

loop_
_atom_site_label
_atom_site_type_symbol
_atom_site_fract_x
_atom_site_fract_y
_atom_site_fract_z
_atom_site_U_iso_or_equiv
_atom_site_adp_type
_atom_site_occupancy
_atom_site_site_symmetry_order
_atom_site_calc_flag
_atom_site_refinement_flags_posn
_atom_site_refinement_flags_adp
_atom_site_refinement_flags_occupancy
_atom_site_disorder_assembly
_atom_site_disorder_group
Se12 Se 0.28719(12) 0.04645(6) 0.31315(2) 0.0659(2) Uani 1 1 d . . . . .
Se13 Se 0.54906(13) 0.20991(7) 0.28049(2) 0.0726(2) Uani 1 1 d . . . . .
F20 F 0.7537(6) 0.3785(4) 0.37114(13) 0.0789(9) Uani 1 1 d . . . . .
F24 F 0.1003(7) 0.3835(4) 0.26048(13) 0.0825(10) Uani 1 1 d . . . . .
F11 F 0.0785(7) 0.1722(4) 0.41167(14) 0.0826(10) Uani 1 1 d . . . . .
F23 F -0.0536(6) 0.6156(4) 0.30813(16) 0.0887(10) Uani 1 1 d . . . . .
F7 F 0.7245(7) -0.0982(4) 0.36049(14) 0.0923(11) Uani 1 1 d . . . . .
F21 F 0.5958(8) 0.6115(4) 0.41822(14) 0.0934(12) Uani 1 1 d . . . . .
F22 F 0.1913(8) 0.7296(3) 0.38708(17) 0.0964(13) Uani 1 1 d . . . . .
F10 F 0.2197(9) 0.1584(4) 0.51034(13) 0.1035(14) Uani 1 1 d . . . . .
F9 F 0.6103(8) 0.0172(5) 0.53519(14) 0.1054(14) Uani 1 1 d . . . . .
F8 F 0.8621(7) -0.1117(5) 0.46004(17) 0.1053(14) Uani 1 1 d . . . . .
C15 C 0.2291(9) 0.4371(5) 0.29938(17) 0.0551(11) Uani 1 1 d . . . . .
C19 C 0.5541(9) 0.4345(5) 0.35479(19) 0.0555(11) Uani 1 1 d . . . . .
C16 C 0.1480(9) 0.5562(6) 0.3233(2) 0.0611(13) Uani 1 1 d . . . . .
C17 C 0.2693(10) 0.6143(5) 0.3631(2) 0.0619(13) Uani 1 1 d . . . . .
C1 C 0.3963(9) 0.0371(5) 0.38270(18) 0.0514(11) Uani 1 1 d . . . . .
C6 C 0.5963(9) -0.0333(6) 0.3967(2) 0.0592(12) Uani 1 1 d . . . . .
C14 C 0.4334(9) 0.3743(5) 0.31432(18) 0.0512(10) Uani 1 1 d . . . . .
C2 C 0.2740(9) 0.1018(5) 0.42216(19) 0.0558(11) Uani 1 1 d . . . . .
C18 C 0.4740(11) 0.5543(6) 0.3792(2) 0.0624(13) Uani 1 1 d . . . . .
C4 C 0.5404(11) 0.0234(6) 0.4854(2) 0.0692(14) Uani 1 1 d . . . . .
C5 C 0.6673(9) -0.0418(6) 0.4477(2) 0.0655(13) Uani 1 1 d . . . . .
C3 C 0.3431(11) 0.0945(6) 0.4729(2) 0.0652(14) Uani 1 1 d . . . . .

loop_
_atom_site_aniso_label
_atom_site_aniso_U_11
_atom_site_aniso_U_22
_atom_site_aniso_U_33
_atom_site_aniso_U_23
_atom_site_aniso_U_13
_atom_site_aniso_U_12
Se12 0.0855(4) 0.0555(3) 0.0568(3) -0.0068(2) -0.0140(3) -0.0033(3)
Se13 0.0903(5) 0.0633(4) 0.0640(4) -0.0030(3) 0.0256(3) 0.0119(3)
F20 0.0620(19) 0.092(2) 0.082(2) 0.0096(18) -0.0109(17) 0.015(2)
F24 0.090(2) 0.086(2) 0.0723(19) 0.0039(18) -0.0246(18) -0.001(2)
F11 0.077(2) 0.092(2) 0.079(2) -0.0015(17) -0.0044(18) 0.038(2)
F23 0.068(2) 0.081(2) 0.118(3) 0.026(2) 0.000(2) 0.0227(19)
F7 0.095(3) 0.095(2) 0.087(2) -0.014(2) 0.013(2) 0.037(2)
F21 0.113(3) 0.084(2) 0.083(2) -0.020(2) -0.013(2) -0.016(2)
F22 0.116(3) 0.0514(18) 0.121(3) -0.0126(18) 0.034(3) 0.010(2)
F10 0.127(4) 0.119(3) 0.0647(19) -0.009(2) 0.014(2) 0.043(3)
F9 0.122(3) 0.131(4) 0.063(2) 0.002(2) -0.031(2) 0.021(3)
F8 0.082(3) 0.125(3) 0.108(3) 0.007(3) -0.025(2) 0.041(3)
C15 0.061(3) 0.054(3) 0.050(2) 0.009(2) 0.001(2) -0.006(3)
C19 0.052(3) 0.059(3) 0.055(3) 0.011(2) 0.004(2) 0.002(2)
C16 0.050(3) 0.056(3) 0.077(3) 0.022(3) 0.010(2) 0.003(2)
C17 0.071(3) 0.044(2) 0.071(3) 0.003(2) 0.022(3) 0.004(3)
C1 0.059(3) 0.039(2) 0.056(3) -0.002(2) -0.003(2) -0.003(2)
C6 0.059(3) 0.053(3) 0.065(3) -0.003(2) 0.002(2) 0.004(2)
C14 0.056(3) 0.051(2) 0.047(2) 0.012(2) 0.007(2) 0.000(2)
C2 0.052(3) 0.053(2) 0.062(3) 0.003(2) -0.003(2) 0.009(2)
C18 0.073(3) 0.056(3) 0.058(3) -0.001(2) 0.005(2) -0.013(3)
C4 0.079(4) 0.071(3) 0.057(3) 0.004(3) -0.012(3) 0.002(3)
C5 0.056(3) 0.066(3) 0.074(3) 0.006(3) -0.010(3) 0.010(3)
C3 0.076(4) 0.063(3) 0.056(3) -0.003(2) 0.008(3) 0.011(3)

loop_
_atom_type_symbol
_atom_type_description
_atom_type_scat_dispersion_real
_atom_type_scat_dispersion_imag
_atom_type_scat_source
C C 0.0181 0.0091 'International Tables Vol C Tables 4.2.6.8 and 6.1.1.4'
F F 0.0727 0.0534 'International Tables Vol C Tables 4.2.6.8 and 6.1.1.4'
Se Se -0.7943 1.1372 'International Tables Vol C Tables 4.2.6.8 and 6.1.1.4'

loop_
_geom_angle_atom_site_label_1
_geom_angle_atom_site_label_2
_geom_angle_atom_site_label_3
_geom_angle
_geom_angle_site_symmetry_1
_geom_angle_site_symmetry_3
_geom_angle_publ_flag
C1 Se12 Se13 99.09(15) . . ?
C14 Se13 Se12 98.90(14) . . ?
F24 C15 C16 117.3(5) . . ?
F24 C15 C14 121.1(4) . . ?
C16 C15 C14 121.6(5) . . ?
F20 C19 C14 120.5(5) . . ?
F20 C19 C18 118.3(5) . . ?
C14 C19 C18 121.2(5) . . ?
F23 C16 C15 120.6(5) . . ?
F23 C16 C17 119.5(5) . . ?
C17 C16 C15 119.9(5) . . ?
F22 C17 C16 120.6(6) . . ?
F22 C17 C18 119.3(6) . . ?
C16 C17 C18 120.1(5) . . ?
C6 C1 Se12 123.0(4) . . ?
C6 C1 C2 116.7(4) . . ?
C2 C1 Se12 120.3(4) . . ?
F7 C6 C1 120.1(5) . . ?
F7 C6 C5 118.2(5) . . ?
C5 C6 C1 121.7(5) . . ?
C15 C14 Se13 121.8(4) . . ?
C15 C14 C19 117.6(5) . . ?
C19 C14 Se13 120.6(4) . . ?
F11 C2 C1 120.2(4) . . ?
F11 C2 C3 117.6(5) . . ?
C3 C2 C1 122.1(5) . . ?
F21 C18 C19 120.0(5) . . ?
F21 C18 C17 120.5(5) . . ?
C17 C18 C19 119.5(5) . . ?
F9 C4 C5 119.9(5) . . ?
F9 C4 C3 119.9(6) . . ?
C3 C4 C5 120.2(5) . . ?
F8 C5 C6 120.1(5) . . ?
F8 C5 C4 120.3(5) . . ?
C4 C5 C6 119.6(5) . . ?
F10 C3 C2 120.6(5) . . ?
F10 C3 C4 119.7(5) . . ?
C4 C3 C2 119.7(5) . . ?

loop_
_geom_bond_atom_site_label_1
_geom_bond_atom_site_label_2
_geom_bond_distance
_geom_bond_site_symmetry_2
_geom_bond_publ_flag
Se12 Se13 2.3220(10) . ?
Se12 C1 1.900(5) . ?
Se13 C14 1.907(5) . ?
F20 C19 1.335(6) . ?
F24 C15 1.346(6) . ?
F11 C2 1.337(6) . ?
F23 C16 1.349(6) . ?
F7 C6 1.339(6) . ?
F21 C18 1.341(6) . ?
F22 C17 1.335(6) . ?
F10 C3 1.343(6) . ?
F9 C4 1.344(6) . ?
F8 C5 1.342(7) . ?
C15 C16 1.370(7) . ?
C15 C14 1.374(7) . ?
C19 C14 1.377(7) . ?
C19 C18 1.378(8) . ?
C16 C17 1.357(8) . ?
C17 C18 1.373(8) . ?
C1 C6 1.380(7) . ?
C1 C2 1.381(7) . ?
C6 C5 1.379(8) . ?
C2 C3 1.367(7) . ?
C4 C5 1.364(8) . ?
C4 C3 1.361(8) . ?

loop_
_geom_torsion_atom_site_label_1
_geom_torsion_atom_site_label_2
_geom_torsion_atom_site_label_3
_geom_torsion_atom_site_label_4
_geom_torsion
_geom_torsion_site_symmetry_1
_geom_torsion_site_symmetry_2
_geom_torsion_site_symmetry_3
_geom_torsion_site_symmetry_4
_geom_torsion_publ_flag
Se12 C1 C6 F7 0.5(7) . . . . ?
Se12 C1 C6 C5 -178.0(4) . . . . ?
Se12 C1 C2 F11 -0.3(7) . . . . ?
Se12 C1 C2 C3 178.2(4) . . . . ?
F20 C19 C14 Se13 -0.2(6) . . . . ?
F20 C19 C14 C15 180.0(4) . . . . ?
F20 C19 C18 F21 0.0(7) . . . . ?
F20 C19 C18 C17 179.9(4) . . . . ?
F24 C15 C16 F23 0.4(7) . . . . ?
F24 C15 C16 C17 179.4(4) . . . . ?
F24 C15 C14 Se13 0.9(6) . . . . ?
F24 C15 C14 C19 -179.3(4) . . . . ?
F11 C2 C3 F10 -1.2(8) . . . . ?
F11 C2 C3 C4 179.7(5) . . . . ?
F23 C16 C17 F22 -0.3(7) . . . . ?
F23 C16 C17 C18 179.5(4) . . . . ?
F7 C6 C5 F8 1.1(9) . . . . ?
F7 C6 C5 C4 179.9(5) . . . . ?
F22 C17 C18 F21 -0.7(7) . . . . ?
F22 C17 C18 C19 179.4(5) . . . . ?
F9 C4 C5 F8 -0.2(10) . . . . ?
F9 C4 C5 C6 -179.1(6) . . . . ?
F9 C4 C3 F10 0.2(9) . . . . ?
F9 C4 C3 C2 179.3(6) . . . . ?
C15 C16 C17 F22 -179.3(4) . . . . ?
C15 C16 C17 C18 0.5(8) . . . . ?
C16 C15 C14 Se13 -179.1(4) . . . . ?
C16 C15 C14 C19 0.7(7) . . . . ?
C16 C17 C18 F21 179.6(5) . . . . ?
C16 C17 C18 C19 -0.4(8) . . . . ?
C1 C6 C5 F8 179.7(5) . . . . ?
C1 C6 C5 C4 -1.5(9) . . . . ?
C1 C2 C3 F10 -179.8(5) . . . . ?
C1 C2 C3 C4 1.1(9) . . . . ?
C6 C1 C2 F11 179.9(5) . . . . ?
C6 C1 C2 C3 -1.5(8) . . . . ?
C14 C15 C16 F23 -179.7(4) . . . . ?
C14 C15 C16 C17 -0.7(7) . . . . ?
C14 C19 C18 F21 -179.5(4) . . . . ?
C14 C19 C18 C17 0.4(8) . . . . ?
C2 C1 C6 F7 -179.7(5) . . . . ?
C2 C1 C6 C5 1.7(8) . . . . ?
C18 C19 C14 Se13 179.2(4) . . . . ?
C18 C19 C14 C15 -0.6(7) . . . . ?
C5 C4 C3 F10 -179.9(6) . . . . ?
C5 C4 C3 C2 -0.8(9) . . . . ?
C3 C4 C5 F8 179.8(6) . . . . ?
C3 C4 C5 C6 1.0(9) . . . . ?
